data_1507936
loop_
_publ_author_name
'Mills, David P.'
'Moro, Fabrizio'
'McMaster, Jonathan'
'van Slageren, Joris'
'Lewis, William'
'Blake, Alexander J.'
'Liddle, Stephen T.'

_publ_section_title
;
 A delocalized arene-bridged diuranium single-molecule magnet.
;
_journal_issue 6
_journal_name_full 'Nature chemistry'
_journal_page_first 454
_journal_page_last 460
_journal_paper_doi 10.1038/nchem.1028
_journal_volume 3
_journal_year 2011
_chemical_formula_moiety 'C35 H47 Cl3 N2 O P2 Si2 U, C4 H8 O'
_chemical_formula_sum 'C39 H55 Cl3 N2 O2 P2 Si2 U'
_chemical_formula_weight 1046.35
_chemical_name_systematic
; 
 ? 
;
_space_group_IT_number 2
_symmetry_cell_setting triclinic
_symmetry_space_group_name_Hall '-P 1'
_symmetry_space_group_name_H-M 'P -1'
_atom_sites_solution_hydrogens 'geom, Me from difmap'
_atom_sites_solution_primary direct
_atom_sites_solution_secondary difmap
_audit_creation_method 'enCIFer editing of SHELXL97 CIF output'
_cell_angle_alpha 85.865(2)
_cell_angle_beta 84.843(2)
_cell_angle_gamma 66.167(2)
_cell_formula_units_Z 2
_cell_length_a 10.3990(9)
_cell_length_b 12.5771(11)
_cell_length_c 17.9435(16)
_cell_measurement_reflns_used 7600
_cell_measurement_temperature 150(2)
_cell_measurement_theta_max 27.19
_cell_measurement_theta_min 2.28
_cell_volume 2136.4(3)
_computing_cell_refinement 'Bruker SAINT version 6.36a (Bruker, 2000)'
_computing_data_collection 'Bruker SMART version 5.625 (Bruker, 2001)'
_computing_data_reduction 'Bruker SAINT; Bruker SHELXTL (Bruker, 2001)'
_computing_molecular_graphics 'Bruker SHELXTL'
_computing_publication_material 'enCIFer(Allen et al.,2004); PLATON(Spek,2003)'
_computing_structure_refinement 'SHELXL-97 (Sheldrick, 1997)'
_computing_structure_solution 'Bruker SHELXTL'
_diffrn_ambient_temperature 150(2)
_diffrn_measured_fraction_theta_full 0.995
_diffrn_measured_fraction_theta_max 0.975
_diffrn_measurement_device_type 'Bruker SMART APEX CCD diffractometer'
_diffrn_measurement_method '\w rotation with narrow frames'
_diffrn_radiation_monochromator graphite
_diffrn_radiation_source 'normal-focus sealed tube'
_diffrn_radiation_type MoK\a
_diffrn_radiation_wavelength 0.71073
_diffrn_reflns_av_R_equivalents 0.0278
_diffrn_reflns_av_sigmaI/netI 0.0491
_diffrn_reflns_limit_h_max 13
_diffrn_reflns_limit_h_min -13
_diffrn_reflns_limit_k_max 16
_diffrn_reflns_limit_k_min -16
_diffrn_reflns_limit_l_max 23
_diffrn_reflns_limit_l_min -23
_diffrn_reflns_number 19175
_diffrn_reflns_theta_full 25.00
_diffrn_reflns_theta_max 27.47
_diffrn_reflns_theta_min 1.77
_diffrn_standards_decay_% 0
_diffrn_standards_number 0
_exptl_absorpt_coefficient_mu 4.153
_exptl_absorpt_correction_T_max 0.3823
_exptl_absorpt_correction_T_min 0.3238
_exptl_absorpt_correction_type multi-scan
_exptl_absorpt_process_details '(SADABS; Bruker, 2001)'
_exptl_crystal_colour green
_exptl_crystal_density_diffrn 1.627
_exptl_crystal_density_method 'not measured'
_exptl_crystal_description block
_exptl_crystal_F_000 1040
_exptl_crystal_size_max 0.22
_exptl_crystal_size_mid 0.16
_exptl_crystal_size_min 0.12
_refine_diff_density_max 1.663
_refine_diff_density_min -1.326
_refine_diff_density_rms 0.124
_refine_ls_extinction_coef none
_refine_ls_extinction_method none
_refine_ls_goodness_of_fit_ref 1.032
_refine_ls_hydrogen_treatment constr
_refine_ls_matrix_type full
_refine_ls_number_parameters 466
_refine_ls_number_reflns 9571
_refine_ls_number_restraints 0
_refine_ls_restrained_S_all 1.032
_refine_ls_R_factor_all 0.0482
_refine_ls_R_factor_gt 0.0331
_refine_ls_shift/su_max 0.000
_refine_ls_shift/su_mean 0.000
_refine_ls_structure_factor_coef Fsqd
_refine_ls_weighting_details 'calc w=1/[\s^2^(Fo^2^)+(0.0362P)^2^+0.9008P] where P=(Fo^2^+2Fc^2^)/3'
_refine_ls_weighting_scheme calc
_refine_ls_wR_factor_gt 0.0691
_refine_ls_wR_factor_ref 0.0740
_reflns_number_gt 7949
_reflns_number_total 9571
_reflns_threshold_expression I>2\s(I)
_cod_data_source_file nchem.1028-s8.cif
_cod_data_source_block 7
_cod_depositor_comments
;
The following automatic conversions were performed:

'_symmetry_cell_setting' value 'Triclinic' changed to 'triclinic'
according to /home/saulius/struct/CIF-dictionaries/cif_core.dic
dictionary named 'cif_core.dic' version 2.4.1 from 2010-06-29.

Automatic conversion script
Id: cif_fix_values 1891 2012-01-12 08:04:46Z andrius 
;
_cod_database_code 1507936
_nottingham_internal_coll_name UBPMCL
_nottingham_internal_coll_number 8645
_nottingham_internal_coll_client DPM/STL
_nottingham_internal_coll_type SPHERE
_nottingham_internal_coll_frame_time 30s
_nottingham_internal_coll_frame_width '0.3 DEGREES'
_nottingham_internal_coll_frame_method '\w SCANS'
_nottingham_internal_coll_user DPM
_nottingham_internal_coll_date 13/7/2009
_nottingham_internal_process_user DPM
_nottingham_internal_process_date 14/7/2009
_nottingham_internal_solution_user DPM
_nottingham_internal_solution_date 14/7/2009
_nottingham_internal_refinement_user DPM
_nottingham_internal_refinement_date 14/7/2009
_nottingham_internal_validation_user WL
_nottingham_internal_validation_date 5/8/2010
_nottingham_internal_archive_date 5/8/2010

loop_
_symmetry_equiv_pos_as_xyz
'x, y, z'
'-x, -y, -z'

loop_
_atom_site_label
_atom_site_type_symbol
_atom_site_fract_x
_atom_site_fract_y
_atom_site_fract_z
_atom_site_U_iso_or_equiv
_atom_site_adp_type
_atom_site_occupancy
_atom_site_symmetry_multiplicity
_atom_site_calc_flag
_atom_site_refinement_flags
U1 U 0.705391(17) 0.500691(14) 0.691336(8) 0.02011(5) Uani 1 1 d .
C1 C 0.4234(4) 0.5629(3) 0.6939(2) 0.0207(8) Uani 1 1 d .
H1A H 0.3921 0.5565 0.6439 0.025 Uiso 1 1 calc R
P1 P 0.44648(11) 0.44138(9) 0.75200(6) 0.0207(2) Uani 1 1 d .
C2 C 0.3487(5) 0.4748(3) 0.8420(2) 0.0232(9) Uani 1 1 d .
C3 C 0.2015(5) 0.5249(4) 0.8460(2) 0.0293(10) Uani 1 1 d .
H3A H 0.1528 0.5429 0.8014 0.035 Uiso 1 1 calc R
C4 C 0.1267(5) 0.5484(4) 0.9149(3) 0.0354(11) Uani 1 1 d .
H4A H 0.0266 0.5816 0.9176 0.042 Uiso 1 1 calc R
C5 C 0.1971(5) 0.5237(4) 0.9798(3) 0.0362(11) Uani 1 1 d .
H5A H 0.1453 0.5394 1.0270 0.043 Uiso 1 1 calc R
C6 C 0.3418(5) 0.4765(4) 0.9764(2) 0.0344(11) Uani 1 1 d .
H6A H 0.3895 0.4604 1.0212 0.041 Uiso 1 1 calc R
C7 C 0.4184(5) 0.4524(4) 0.9082(2) 0.0298(10) Uani 1 1 d .
H7A H 0.5184 0.4206 0.9062 0.036 Uiso 1 1 calc R
C8 C 0.3794(4) 0.3541(3) 0.7040(2) 0.0228(9) Uani 1 1 d .
C9 C 0.4271(4) 0.3317(4) 0.6292(2) 0.0262(9) Uani 1 1 d .
H9A H 0.4855 0.3671 0.6046 0.031 Uiso 1 1 calc R
C10 C 0.3897(5) 0.2583(4) 0.5908(3) 0.0316(10) Uani 1 1 d .
H10A H 0.4221 0.2433 0.5399 0.038 Uiso 1 1 calc R
C11 C 0.3049(5) 0.2068(4) 0.6267(3) 0.0346(11) Uani 1 1 d .
H11A H 0.2789 0.1565 0.6002 0.041 Uiso 1 1 calc R
C12 C 0.2577(5) 0.2276(4) 0.7006(3) 0.0332(11) Uani 1 1 d .
H12A H 0.2004 0.1912 0.7251 0.040 Uiso 1 1 calc R
C13 C 0.2943(5) 0.3020(4) 0.7392(3) 0.0288(10) Uani 1 1 d .
H13A H 0.2608 0.3172 0.7900 0.035 Uiso 1 1 calc R
N1 N 0.6134(4) 0.3741(3) 0.76035(18) 0.0234(7) Uani 1 1 d .
Si1 Si 0.69975(13) 0.22744(10) 0.79312(7) 0.0270(3) Uani 1 1 d .
C26 C 0.8551(5) 0.2116(4) 0.8442(3) 0.0377(11) Uani 1 1 d .
H26A H 0.8243 0.2652 0.8855 0.056 Uiso 1 1 calc R
H26B H 0.9227 0.2298 0.8098 0.056 Uiso 1 1 calc R
H26C H 0.8999 0.1315 0.8643 0.056 Uiso 1 1 calc R
C27 C 0.5845(5) 0.1773(4) 0.8596(3) 0.0366(11) Uani 1 1 d .
H27A H 0.5670 0.2171 0.9068 0.055 Uiso 1 1 calc R
H27B H 0.6315 0.0932 0.8693 0.055 Uiso 1 1 calc R
H27C H 0.4947 0.1955 0.8377 0.055 Uiso 1 1 calc R
C28 C 0.7524(6) 0.1259(4) 0.7151(3) 0.0396(12) Uani 1 1 d .
H28A H 0.8129 0.1473 0.6773 0.059 Uiso 1 1 calc R
H28B H 0.6681 0.1305 0.6923 0.059 Uiso 1 1 calc R
H28C H 0.8041 0.0463 0.7344 0.059 Uiso 1 1 calc R
P2 P 0.40008(11) 0.70444(9) 0.71029(6) 0.0209(2) Uani 1 1 d .
C14 C 0.3030(4) 0.7984(4) 0.6347(2) 0.0242(9) Uani 1 1 d .
C15 C 0.2186(5) 0.9160(4) 0.6443(3) 0.0324(10) Uani 1 1 d .
H15A H 0.2048 0.9472 0.6925 0.039 Uiso 1 1 calc R
C16 C 0.1543(5) 0.9883(4) 0.5837(3) 0.0385(12) Uani 1 1 d .
H16A H 0.0964 1.0681 0.5908 0.046 Uiso 1 1 calc R
C17 C 0.1756(5) 0.9432(4) 0.5136(3) 0.0375(11) Uani 1 1 d .
H17A H 0.1337 0.9924 0.4721 0.045 Uiso 1 1 calc R
C18 C 0.2573(5) 0.8269(4) 0.5036(3) 0.0377(11) Uani 1 1 d .
H18A H 0.2692 0.7960 0.4555 0.045 Uiso 1 1 calc R
C19 C 0.3224(5) 0.7546(4) 0.5633(2) 0.0286(10) Uani 1 1 d .
H19A H 0.3804 0.6750 0.5556 0.034 Uiso 1 1 calc R
C20 C 0.2947(5) 0.7567(4) 0.7963(2) 0.0264(9) Uani 1 1 d .
C21 C 0.1470(5) 0.8044(4) 0.7985(3) 0.0335(10) Uani 1 1 d .
H21A H 0.1009 0.8116 0.7539 0.040 Uiso 1 1 calc R
C22 C 0.0679(6) 0.8409(4) 0.8653(3) 0.0414(12) Uani 1 1 d .
H22A H -0.0320 0.8751 0.8663 0.050 Uiso 1 1 calc R
C23 C 0.1361(6) 0.8271(5) 0.9307(3) 0.0451(13) Uani 1 1 d .
H23A H 0.0822 0.8521 0.9766 0.054 Uiso 1 1 calc R
C24 C 0.2799(6) 0.7780(4) 0.9298(3) 0.0399(12) Uani 1 1 d .
H24A H 0.3253 0.7682 0.9749 0.048 Uiso 1 1 calc R
C25 C 0.3600(5) 0.7422(4) 0.8624(2) 0.0311(10) Uani 1 1 d .
H25A H 0.4600 0.7078 0.8620 0.037 Uiso 1 1 calc R
N2 N 0.5558(4) 0.7033(3) 0.71240(18) 0.0225(7) Uani 1 1 d .
Si2 Si 0.59184(13) 0.82890(10) 0.71455(7) 0.0271(3) Uani 1 1 d .
C29 C 0.5786(5) 0.9036(4) 0.6195(3) 0.0383(11) Uani 1 1 d .
H29A H 0.4895 0.9140 0.5994 0.057 Uiso 1 1 calc R
H29B H 0.6575 0.8561 0.5859 0.057 Uiso 1 1 calc R
H29C H 0.5819 0.9797 0.6236 0.057 Uiso 1 1 calc R
C30 C 0.4674(5) 0.9372(4) 0.7807(3) 0.0365(11) Uani 1 1 d .
H30A H 0.4841 0.9061 0.8322 0.055 Uiso 1 1 calc R
H30B H 0.3703 0.9529 0.7703 0.055 Uiso 1 1 calc R
H30C H 0.4823 1.0095 0.7743 0.055 Uiso 1 1 calc R
C31 C 0.7697(5) 0.7925(4) 0.7474(3) 0.0356(11) Uani 1 1 d .
H31A H 0.7803 0.7461 0.7945 0.053 Uiso 1 1 calc R
H31B H 0.7810 0.8644 0.7555 0.053 Uiso 1 1 calc R
H31C H 0.8416 0.7478 0.7096 0.053 Uiso 1 1 calc R
Cl1 Cl 0.81658(13) 0.50931(10) 0.81601(6) 0.0356(3) Uani 1 1 d .
Cl2 Cl 0.92255(12) 0.30739(10) 0.65647(7) 0.0346(3) Uani 1 1 d .
Cl3 Cl 0.65614(11) 0.49970(10) 0.54898(6) 0.0300(2) Uani 1 1 d .
O1 O 0.8737(3) 0.5808(3) 0.62923(15) 0.0254(6) Uani 1 1 d .
C32 C 0.8693(5) 0.6353(4) 0.5551(2) 0.0322(10) Uani 1 1 d .
H32A H 0.7731 0.6933 0.5462 0.039 Uiso 1 1 calc R
H32B H 0.8991 0.5766 0.5161 0.039 Uiso 1 1 calc R
C33 C 0.9709(5) 0.6933(5) 0.5545(3) 0.0413(12) Uani 1 1 d .
H33A H 0.9216 0.7748 0.5699 0.050 Uiso 1 1 calc R
H33B H 1.0178 0.6930 0.5039 0.050 Uiso 1 1 calc R
C34 C 1.0779(5) 0.6210(5) 0.6106(3) 0.0385(12) Uani 1 1 d .
H34A H 1.1717 0.5795 0.5849 0.046 Uiso 1 1 calc R
H34B H 1.0863 0.6710 0.6484 0.046 Uiso 1 1 calc R
C35 C 1.0201(5) 0.5351(5) 0.6473(3) 0.0387(12) Uani 1 1 d .
H35A H 1.0726 0.4568 0.6271 0.046 Uiso 1 1 calc R
H35B H 1.0273 0.5297 0.7022 0.046 Uiso 1 1 calc R
O2 O 0.7158(5) 0.8959(4) 0.9460(2) 0.0718(13) Uani 1 1 d .
C36 C 0.7134(9) 0.9580(5) 1.0096(4) 0.083(2) Uani 1 1 d .
H36A H 0.6155 1.0115 1.0239 0.099 Uiso 1 1 calc R
H36B H 0.7702 1.0048 0.9977 0.099 Uiso 1 1 calc R
C37 C 0.7719(6) 0.8742(5) 1.0719(3) 0.0516(14) Uani 1 1 d .
H37A H 0.7001 0.8854 1.1141 0.062 Uiso 1 1 calc R
H37B H 0.8543 0.8828 1.0899 0.062 Uiso 1 1 calc R
C38 C 0.8147(7) 0.7567(5) 1.0391(3) 0.0633(18) Uani 1 1 d .
H38A H 0.9168 0.7219 1.0243 0.076 Uiso 1 1 calc R
H38B H 0.7910 0.7026 1.0748 0.076 Uiso 1 1 calc R
C39 C 0.7283(7) 0.7863(5) 0.9722(3) 0.0586(17) Uani 1 1 d .
H39A H 0.7755 0.7288 0.9331 0.070 Uiso 1 1 calc R
H39B H 0.6342 0.7861 0.9864 0.070 Uiso 1 1 calc R

loop_
_atom_site_aniso_label
_atom_site_aniso_U_11
_atom_site_aniso_U_22
_atom_site_aniso_U_33
_atom_site_aniso_U_23
_atom_site_aniso_U_13
_atom_site_aniso_U_12
U1 0.02271(8) 0.01972(8) 0.01870(8) -0.00166(5) -0.00253(5) -0.00894(6)
C1 0.028(2) 0.018(2) 0.0164(18) -0.0014(15) -0.0048(16) -0.0085(17)
P1 0.0253(6) 0.0216(5) 0.0169(5) -0.0008(4) -0.0024(4) -0.0109(4)
C2 0.035(2) 0.020(2) 0.0189(19) -0.0008(16) -0.0022(18) -0.0154(18)
C3 0.034(2) 0.034(3) 0.021(2) -0.0008(18) -0.0012(18) -0.015(2)
C4 0.033(3) 0.036(3) 0.032(2) -0.005(2) 0.006(2) -0.009(2)
C5 0.051(3) 0.034(3) 0.023(2) -0.0063(19) 0.008(2) -0.017(2)
C6 0.055(3) 0.033(3) 0.020(2) -0.0019(19) -0.003(2) -0.023(2)
C7 0.038(3) 0.029(2) 0.026(2) -0.0004(18) -0.0054(19) -0.017(2)
C8 0.029(2) 0.018(2) 0.023(2) 0.0013(16) -0.0065(17) -0.0106(18)
C9 0.029(2) 0.025(2) 0.027(2) -0.0014(18) -0.0025(18) -0.0133(19)
C10 0.033(3) 0.030(2) 0.030(2) -0.0057(19) -0.007(2) -0.009(2)
C11 0.040(3) 0.026(2) 0.041(3) -0.002(2) -0.014(2) -0.014(2)
C12 0.032(3) 0.028(2) 0.044(3) 0.007(2) -0.010(2) -0.017(2)
C13 0.028(2) 0.027(2) 0.031(2) 0.0051(19) -0.0080(19) -0.0102(19)
N1 0.0300(19) 0.0211(18) 0.0201(17) 0.0010(14) -0.0083(15) -0.0102(15)
Si1 0.0324(7) 0.0216(6) 0.0263(6) 0.0036(5) -0.0084(5) -0.0095(5)
C26 0.038(3) 0.036(3) 0.040(3) 0.012(2) -0.017(2) -0.015(2)
C27 0.050(3) 0.028(3) 0.035(3) 0.009(2) -0.011(2) -0.021(2)
C28 0.055(3) 0.022(2) 0.041(3) 0.003(2) -0.009(2) -0.015(2)
P2 0.0233(5) 0.0193(5) 0.0206(5) -0.0022(4) -0.0030(4) -0.0083(4)
C14 0.026(2) 0.024(2) 0.025(2) 0.0030(17) -0.0044(17) -0.0127(18)
C15 0.034(3) 0.030(2) 0.035(2) 0.000(2) -0.007(2) -0.013(2)
C16 0.035(3) 0.025(2) 0.053(3) 0.008(2) -0.014(2) -0.008(2)
C17 0.036(3) 0.041(3) 0.034(3) 0.014(2) -0.012(2) -0.014(2)
C18 0.036(3) 0.043(3) 0.026(2) 0.001(2) -0.002(2) -0.009(2)
C19 0.025(2) 0.029(2) 0.028(2) -0.0006(19) -0.0012(18) -0.0066(19)
C20 0.034(2) 0.021(2) 0.025(2) -0.0051(17) 0.0015(18) -0.0118(19)
C21 0.033(3) 0.031(3) 0.034(2) -0.008(2) 0.002(2) -0.010(2)
C22 0.039(3) 0.035(3) 0.046(3) -0.008(2) 0.009(2) -0.012(2)
C23 0.059(4) 0.042(3) 0.035(3) -0.012(2) 0.015(3) -0.021(3)
C24 0.061(4) 0.039(3) 0.025(2) -0.006(2) 0.003(2) -0.025(3)
C25 0.037(3) 0.030(2) 0.027(2) -0.0001(19) -0.0051(19) -0.013(2)
N2 0.0259(18) 0.0223(18) 0.0220(17) -0.0028(14) -0.0053(14) -0.0112(15)
Si2 0.0309(7) 0.0230(6) 0.0297(6) -0.0065(5) -0.0009(5) -0.0126(5)
C29 0.041(3) 0.031(3) 0.043(3) 0.002(2) -0.001(2) -0.016(2)
C30 0.044(3) 0.025(2) 0.042(3) -0.012(2) 0.001(2) -0.015(2)
C31 0.037(3) 0.034(3) 0.042(3) -0.009(2) -0.006(2) -0.020(2)
Cl1 0.0478(7) 0.0396(7) 0.0267(5) 0.0026(5) -0.0139(5) -0.0234(6)
Cl2 0.0289(6) 0.0269(6) 0.0417(6) -0.0037(5) 0.0025(5) -0.0052(5)
Cl3 0.0303(6) 0.0408(6) 0.0209(5) -0.0063(4) -0.0016(4) -0.0156(5)
O1 0.0239(15) 0.0308(17) 0.0230(14) 0.0015(12) -0.0045(12) -0.0122(13)
C32 0.036(3) 0.036(3) 0.024(2) 0.0038(19) -0.0043(19) -0.013(2)
C33 0.045(3) 0.046(3) 0.036(3) 0.005(2) 0.003(2) -0.024(3)
C34 0.030(3) 0.050(3) 0.040(3) -0.004(2) 0.001(2) -0.021(2)
C35 0.029(3) 0.047(3) 0.042(3) 0.008(2) -0.011(2) -0.017(2)
O2 0.109(4) 0.048(3) 0.053(3) -0.001(2) -0.021(3) -0.023(3)
C36 0.128(7) 0.038(4) 0.075(5) -0.009(3) -0.045(5) -0.017(4)
C37 0.060(4) 0.048(3) 0.042(3) -0.007(3) -0.003(3) -0.016(3)
C38 0.082(5) 0.041(3) 0.045(3) 0.000(3) 0.004(3) -0.003(3)
C39 0.093(5) 0.039(3) 0.043(3) -0.009(3) 0.003(3) -0.027(3)

loop_
_atom_type_symbol
_atom_type_description
_atom_type_scat_dispersion_real
_atom_type_scat_dispersion_imag
_atom_type_scat_source
C C 0.0033 0.0016 'International Tables Vol C Tables 4.2.6.8 and 6.1.1.4'
H H 0.0000 0.0000 'International Tables Vol C Tables 4.2.6.8 and 6.1.1.4'
N N 0.0061 0.0033 'International Tables Vol C Tables 4.2.6.8 and 6.1.1.4'
O O 0.0106 0.0060 'International Tables Vol C Tables 4.2.6.8 and 6.1.1.4'
Si Si 0.0817 0.0704 'International Tables Vol C Tables 4.2.6.8 and 6.1.1.4'
P P 0.1023 0.0942 'International Tables Vol C Tables 4.2.6.8 and 6.1.1.4'
Cl Cl 0.1484 0.1585 'International Tables Vol C Tables 4.2.6.8 and 6.1.1.4'
U U -9.6767 9.6646 'International Tables Vol C Tables 4.2.6.8 and 6.1.1.4'

loop_
_geom_angle_atom_site_label_1
_geom_angle_atom_site_label_2
_geom_angle_atom_site_label_3
_geom_angle
N1 U1 N2 111.29(12)
N1 U1 O1 161.64(10)
N2 U1 O1 84.03(10)
N1 U1 Cl2 84.69(9)
N2 U1 Cl2 163.02(8)
O1 U1 Cl2 79.26(7)
N1 U1 Cl1 86.41(8)
N2 U1 Cl1 84.75(8)
O1 U1 Cl1 84.97(7)
Cl2 U1 Cl1 90.80(4)
N1 U1 Cl3 107.09(8)
N2 U1 Cl3 97.59(8)
O1 U1 Cl3 79.69(7)
Cl2 U1 Cl3 82.41(4)
Cl1 U1 Cl3 164.13(3)
N1 U1 C1 63.05(12)
N2 U1 C1 63.00(11)
O1 U1 C1 135.14(10)
Cl2 U1 C1 132.58(8)
Cl1 U1 C1 118.65(8)
Cl3 U1 C1 75.85(8)
P1 C1 P2 133.2(2)
P1 C1 U1 87.74(16)
P2 C1 U1 88.47(16)
P1 C1 H1A 112.3
P2 C1 H1A 112.3
U1 C1 H1A 112.3
N1 P1 C1 106.63(19)
N1 P1 C2 112.01(19)
C1 P1 C2 113.71(19)
N1 P1 C8 110.94(18)
C1 P1 C8 105.93(18)
C2 P1 C8 107.49(19)
C3 C2 C7 119.1(4)
C3 C2 P1 120.0(3)
C7 C2 P1 120.9(3)
C4 C3 C2 120.0(4)
C4 C3 H3A 120.0
C2 C3 H3A 120.0
C5 C4 C3 120.2(5)
C5 C4 H4A 119.9
C3 C4 H4A 119.9
C6 C5 C4 120.2(4)
C6 C5 H5A 119.9
C4 C5 H5A 119.9
C5 C6 C7 120.5(4)
C5 C6 H6A 119.8
C7 C6 H6A 119.8
C6 C7 C2 120.0(4)
C6 C7 H7A 120.0
C2 C7 H7A 120.0
C13 C8 C9 119.4(4)
C13 C8 P1 123.5(3)
C9 C8 P1 116.9(3)
C10 C9 C8 120.2(4)
C10 C9 H9A 119.9
C8 C9 H9A 119.9
C9 C10 C11 119.8(4)
C9 C10 H10A 120.1
C11 C10 H10A 120.1
C12 C11 C10 120.6(4)
C12 C11 H11A 119.7
C10 C11 H11A 119.7
C11 C12 C13 119.8(4)
C11 C12 H12A 120.1
C13 C12 H12A 120.1
C8 C13 C12 120.3(4)
C8 C13 H13A 119.9
C12 C13 H13A 119.9
P1 N1 Si1 125.4(2)
P1 N1 U1 102.45(16)
Si1 N1 U1 130.49(18)
N1 Si1 C28 111.35(19)
N1 Si1 C26 109.6(2)
C28 Si1 C26 111.1(2)
N1 Si1 C27 113.0(2)
C28 Si1 C27 104.7(2)
C26 Si1 C27 106.9(2)
Si1 C26 H26A 109.5
Si1 C26 H26B 109.5
H26A C26 H26B 109.5
Si1 C26 H26C 109.5
H26A C26 H26C 109.5
H26B C26 H26C 109.5
Si1 C27 H27A 109.5
Si1 C27 H27B 109.5
H27A C27 H27B 109.5
Si1 C27 H27C 109.5
H27A C27 H27C 109.5
H27B C27 H27C 109.5
Si1 C28 H28A 109.5
Si1 C28 H28B 109.5
H28A C28 H28B 109.5
Si1 C28 H28C 109.5
H28A C28 H28C 109.5
H28B C28 H28C 109.5
N2 P2 C1 106.63(19)
N2 P2 C20 111.40(19)
C1 P2 C20 112.15(19)
N2 P2 C14 112.40(19)
C1 P2 C14 107.66(19)
C20 P2 C14 106.6(2)
C19 C14 C15 118.7(4)
C19 C14 P2 119.2(3)
C15 C14 P2 121.8(3)
C14 C15 C16 120.6(4)
C14 C15 H15A 119.7
C16 C15 H15A 119.7
C17 C16 C15 119.7(4)
C17 C16 H16A 120.2
C15 C16 H16A 120.2
C18 C17 C16 120.2(4)
C18 C17 H17A 119.9
C16 C17 H17A 119.9
C17 C18 C19 120.5(4)
C17 C18 H18A 119.7
C19 C18 H18A 119.7
C18 C19 C14 120.2(4)
C18 C19 H19A 119.9
C14 C19 H19A 119.9
C25 C20 C21 118.9(4)
C25 C20 P2 119.7(3)
C21 C20 P2 121.2(3)
C22 C21 C20 120.5(5)
C22 C21 H21A 119.8
C20 C21 H21A 119.8
C21 C22 C23 119.5(5)
C21 C22 H22A 120.3
C23 C22 H22A 120.3
C24 C23 C22 120.7(5)
C24 C23 H23A 119.6
C22 C23 H23A 119.6
C23 C24 C25 120.0(5)
C23 C24 H24A 120.0
C25 C24 H24A 120.0
C20 C25 C24 120.4(5)
C20 C25 H25A 119.8
C24 C25 H25A 119.8
P2 N2 Si2 124.7(2)
P2 N2 U1 101.90(16)
Si2 N2 U1 132.65(18)
N2 Si2 C31 111.36(19)
N2 Si2 C30 112.6(2)
C31 Si2 C30 105.3(2)
N2 Si2 C29 110.7(2)
C31 Si2 C29 109.4(2)
C30 Si2 C29 107.3(2)
Si2 C29 H29A 109.5
Si2 C29 H29B 109.5
H29A C29 H29B 109.5
Si2 C29 H29C 109.5
H29A C29 H29C 109.5
H29B C29 H29C 109.5
Si2 C30 H30A 109.5
Si2 C30 H30B 109.5
H30A C30 H30B 109.5
Si2 C30 H30C 109.5
H30A C30 H30C 109.5
H30B C30 H30C 109.5
Si2 C31 H31A 109.5
Si2 C31 H31B 109.5
H31A C31 H31B 109.5
Si2 C31 H31C 109.5
H31A C31 H31C 109.5
H31B C31 H31C 109.5
C32 O1 C35 105.9(3)
C32 O1 U1 127.5(2)
C35 O1 U1 121.7(2)
O1 C32 C33 104.5(4)
O1 C32 H32A 110.8
C33 C32 H32A 110.8
O1 C32 H32B 110.8
C33 C32 H32B 110.8
H32A C32 H32B 108.9
C32 C33 C34 104.8(4)
C32 C33 H33A 110.8
C34 C33 H33A 110.8
C32 C33 H33B 110.8
C34 C33 H33B 110.8
H33A C33 H33B 108.9
C35 C34 C33 105.0(4)
C35 C34 H34A 110.7
C33 C34 H34A 110.7
C35 C34 H34B 110.7
C33 C34 H34B 110.7
H34A C34 H34B 108.8
O1 C35 C34 105.4(4)
O1 C35 H35A 110.7
C34 C35 H35A 110.7
O1 C35 H35B 110.7
C34 C35 H35B 110.7
H35A C35 H35B 108.8
C39 O2 C36 106.6(5)
O2 C36 C37 108.9(5)
O2 C36 H36A 109.9
C37 C36 H36A 109.9
O2 C36 H36B 109.9
C37 C36 H36B 109.9
H36A C36 H36B 108.3
C36 C37 C38 104.5(5)
C36 C37 H37A 110.9
C38 C37 H37A 110.9
C36 C37 H37B 110.9
C38 C37 H37B 110.9
H37A C37 H37B 108.9
C39 C38 C37 102.0(5)
C39 C38 H38A 111.4
C37 C38 H38A 111.4
C39 C38 H38B 111.4
C37 C38 H38B 111.4
H38A C38 H38B 109.2
O2 C39 C38 106.7(5)
O2 C39 H39A 110.4
C38 C39 H39A 110.4
O2 C39 H39B 110.4
C38 C39 H39B 110.4
H39A C39 H39B 108.6

loop_
_geom_bond_atom_site_label_1
_geom_bond_atom_site_label_2
_geom_bond_distance
U1 N1 2.391(3)
U1 N2 2.426(3)
U1 O1 2.496(3)
U1 Cl2 2.6325(11)
U1 Cl1 2.6372(10)
U1 Cl3 2.6517(10)
U1 C1 2.709(4)
C1 P1 1.732(4)
C1 P2 1.741(4)
C1 H1A 1.0000
P1 N1 1.610(4)
P1 C2 1.810(4)
P1 C8 1.816(4)
C2 C3 1.397(6)
C2 C7 1.399(6)
C3 C4 1.385(6)
C3 H3A 0.9500
C4 C5 1.381(7)
C4 H4A 0.9500
C5 C6 1.374(7)
C5 H5A 0.9500
C6 C7 1.381(6)
C6 H6A 0.9500
C7 H7A 0.9500
C8 C13 1.386(6)
C8 C9 1.395(6)
C9 C10 1.382(6)
C9 H9A 0.9500
C10 C11 1.383(7)
C10 H10A 0.9500
C11 C12 1.378(7)
C11 H11A 0.9500
C12 C13 1.388(6)
C12 H12A 0.9500
C13 H13A 0.9500
N1 Si1 1.776(4)
Si1 C28 1.857(5)
Si1 C26 1.863(5)
Si1 C27 1.872(5)
C26 H26A 0.9800
C26 H26B 0.9800
C26 H26C 0.9800
C27 H27A 0.9800
C27 H27B 0.9800
C27 H27C 0.9800
C28 H28A 0.9800
C28 H28B 0.9800
C28 H28C 0.9800
P2 N2 1.617(3)
P2 C20 1.809(4)
P2 C14 1.819(4)
C14 C19 1.396(6)
C14 C15 1.396(6)
C15 C16 1.397(6)
C15 H15A 0.9500
C16 C17 1.380(7)
C16 H16A 0.9500
C17 C18 1.378(7)
C17 H17A 0.9500
C18 C19 1.387(6)
C18 H18A 0.9500
C19 H19A 0.9500
C20 C25 1.385(6)
C20 C21 1.403(6)
C21 C22 1.386(6)
C21 H21A 0.9500
C22 C23 1.390(7)
C22 H22A 0.9500
C23 C24 1.367(7)
C23 H23A 0.9500
C24 C25 1.397(6)
C24 H24A 0.9500
C25 H25A 0.9500
N2 Si2 1.769(3)
Si2 C31 1.857(5)
Si2 C30 1.863(5)
Si2 C29 1.875(5)
C29 H29A 0.9800
C29 H29B 0.9800
C29 H29C 0.9800
C30 H30A 0.9800
C30 H30B 0.9800
C30 H30C 0.9800
C31 H31A 0.9800
C31 H31B 0.9800
C31 H31C 0.9800
O1 C32 1.448(5)
O1 C35 1.451(5)
C32 C33 1.506(7)
C32 H32A 0.9900
C32 H32B 0.9900
C33 C34 1.527(7)
C33 H33A 0.9900
C33 H33B 0.9900
C34 C35 1.520(7)
C34 H34A 0.9900
C34 H34B 0.9900
C35 H35A 0.9900
C35 H35B 0.9900
O2 C39 1.383(7)
O2 C36 1.422(7)
C36 C37 1.471(8)
C36 H36A 0.9900
C36 H36B 0.9900
C37 C38 1.508(8)
C37 H37A 0.9900
C37 H37B 0.9900
C38 C39 1.499(8)
C38 H38A 0.9900
C38 H38B 0.9900
C39 H39A 0.9900
C39 H39B 0.9900
